data_1536591
loop_
_publ_author_name
'Wiench, D.M.'
'Jansen, M.'

_publ_section_title
;
 Untersuchungen an Tetranatrium-cyclo-tetraphosphat(V) und seinen Hydraten
;
_journal_name_full
;
Monatshefte fuer Chemie und verwandte Teile anderer Wissenschaften (109,1978-)
;
_journal_page_first 699
_journal_page_last 709
_journal_volume 114
_journal_year 1983
_chemical_formula_sum 'H2 Na4 O13 P4'
_chemical_name_systematic '(Na P O3)4 (H2 O)'
_space_group_IT_number 19
_symmetry_space_group_name_Hall 'P 2ac 2ab'
_symmetry_space_group_name_H-M 'P 21 21 21'
_cell_angle_alpha 90
_cell_angle_beta 90
_cell_angle_gamma 90
_cell_formula_units_Z 4
_cell_length_a 13.654
_cell_length_b 13.475
_cell_length_c 6.291
_cell_volume 1157.466
_citation_journal_id_ASTM MOCMB7
_cod_data_source_file Wiench_MOCMB7_1983_215.cif
_cod_data_source_block H2Na4O13P4
_cod_database_code 1536591

loop_
_symmetry_equiv_pos_as_xyz
x,y,z
-x+1/2,-y,z+1/2
x+1/2,-y+1/2,-z
-x,y+1/2,-z+1/2

loop_
_atom_site_label
_atom_site_type_symbol
_atom_site_fract_x
_atom_site_fract_y
_atom_site_fract_z
_atom_site_occupancy
_atom_site_U_iso_or_equiv
Na3 Na+1 0.6655 0.2541 0.6325 1 0.0
O1 O-2 0.6409 0.1364 0.3363 1 0.0
P2 P+5 0.5809 0.3599 0.1528 1 0.0
H1 H+1 0.4716 0.2648 0.5049 1 0.0
O8 O-2 0.2906 0.1255 0.2638 1 0.0
O10 O-2 0.4696 0.1374 0.2127 1 0.0
Na2 Na+1 0.2778 0.4593 0.609 1 0.0
O3 O-2 0.6412 0.3635 0.3444 1 0.0
O9 O-2 0.4687 0.3605 0.2357 1 0.0
O7 O-2 0.3624 0.0742 -0.096 1 0.0
Na1 Na+1 0.7758 0.4623 0.4102 1 0.0
O5 O-2 0.3616 0.4298 -0.0615 1 0.0
O4 O-2 0.5939 0.4343 -0.0187 1 0.0
O12 O-2 0.5887 0.2526 0.0384 1 0.0
P3 P+5 0.3647 0.3597 0.1183 1 0.0
P4 P+5 0.3647 0.14 0.0943 1 0.0
Na4 Na+1 0.0152 0.4489 0.3531 1 0.0
O6 O-2 0.2909 0.3688 0.2921 1 0.0
P1 P+5 0.5822 0.1426 0.1379 1 0.0
H2 H+1 0.4635 0.2776 0.7372 1 0.0
O11 O-2 0.3617 0.2519 0.0067 1 0.0
O13 O-2 0.4849 0.2412 0.628 1 0.0
O2 O-2 0.5998 0.0742 -0.04 1 0.0
